data_1521732
loop_
_publ_author_name
'Pelloquin, D.'
'Maignan, A.'
'Hervieu, M.'
'Michel, C.'
'Raveau, B.'

_publ_section_title
;
 Two new Sr-rich layered manganites with a 1:1 Bi-Sr ordering: 1201 Bi0.4
 Sr2.6 Mn O5-d and 2201 Bi0.9 Sr3.1 Mn O6-d
;
_journal_name_full 'Journal of Solid State Chemistry'
_journal_page_first 210
_journal_page_last 219
_journal_volume 151
_journal_year 2000
_chemical_formula_sum 'Bi0.9 Mn O6 Sr3.1'
_chemical_name_systematic 'Bi0.9 Sr3.1 Mn O6'
_space_group_IT_number 4
_symmetry_space_group_name_Hall 'P 2yb'
_symmetry_space_group_name_H-M 'P 1 21 1'
_cell_angle_alpha 90
_cell_angle_beta 90.27
_cell_angle_gamma 90
_cell_formula_units_Z 4
_cell_length_a 5.2829
_cell_length_b 5.2998
_cell_length_c 23.99059
_cell_volume 671.689
_citation_journal_id_ASTM JSSCBI
_cod_data_source_file Pelloquin_JSSCBI_2000_1855.cif
_cod_data_source_block Bi0.9Mn1O6Sr3.1
_cod_original_cell_volume 671.6885
_cod_original_formula_sum 'Bi0.9 Mn1 O6 Sr3.1'
_cod_database_code 1521732

loop_
_symmetry_equiv_pos_as_xyz
x,y,z
-x,y+1/2,-z

loop_
_atom_site_label
_atom_site_type_symbol
_atom_site_fract_x
_atom_site_fract_y
_atom_site_fract_z
_atom_site_occupancy
_atom_site_U_iso_or_equiv
O5 O-2 0.25 0 0.3419 1 0.0
Bi1 Bi+3 0.75 0.5 0.5517 0.9 0.0
Sr8 Sr+2 0.25 0.5 0.5507 1 0.0
Bi2 Bi+3 0.75 0 0.4335 0.9 0.0
O4 O-2 0.5 0.75 0.25 1 0.0
O10 O-2 0.161 0 0.5627 1 0.0
O1 O-2 0 0.25 0.25 1 0.0
Sr5 Sr+2 0.25 0.5 0.1623 1 0.0
Sr1 Sr+2 0.75 0.5 0.5517 0.1 0.0
Sr2 Sr+2 0.75 0 0.4335 0.1 0.0
O11 O-2 0.75 0.939 0.4429 1 0.0
Mn1 Mn+3 0.25 0 0.25 1 0.0
O6 O-2 0.25 0.5 0.6581 1 0.0
Sr3 Sr+2 0.25 0.5 0.3185 1 0.0
O8 O-2 0.25 0.5 0.8519 1 0.0
O3 O-2 0 0.75 0.25 1 0.0
Mn2 Mn+3 0.25 0.5 0.75 1 0.0
Sr4 Sr+2 0.25 0 0.6644 1 0.0
O7 O-2 0.25 0 0.1481 1 0.0
O9 O-2 0.339 0.5 0.4373 1 0.0
O2 O-2 0.5 0.25 0.25 1 0.0
Sr6 Sr+2 0.25 0 0.8209 1 0.0
O12 O-2 0.75 0.561 0.5571 1 0.0
Sr7 Sr+2 0.25 0 0.4371 1 0.0
